data_1529616
loop_
_publ_author_name
'Belokoneva, E.L.'
'Garanin, V.K.'
'Simonov, M.A.'
'Kudryavtseva, G.P.'
'Belov, N.V.'

_publ_section_title
;
 Crystal structure of ilmenite from yakutsk kimberlites
;
_journal_name_full 'Doklady Akademii Nauk SSSR'
_journal_page_first 330
_journal_page_last 332
_journal_volume 242
_journal_year 1978
_chemical_formula_sum 'Fe0.955 Mg0.208 O3 Ti0.833'
_chemical_name_systematic 'Mg0.208 Fe.955 Ti.833 O3'
_space_group_IT_number 148
_symmetry_space_group_name_Hall '-R 3'
_symmetry_space_group_name_H-M 'R -3 :H'
_cell_angle_alpha 90
_cell_angle_beta 90
_cell_angle_gamma 120
_cell_formula_units_Z 6
_cell_length_a 5.068
_cell_length_b 5.068
_cell_length_c 13.932
_cell_volume 309.897
_citation_journal_id_ASTM DANKAS
_cod_data_source_file Belokoneva_DANKAS_1978_496.cif
_cod_data_source_block Fe0.955Mg0.208O3Ti0.833
_cod_original_cell_volume 309.8969
_cod_database_code 1529616

loop_
_symmetry_equiv_pos_as_xyz
x,y,z
-y,x-y,z
-x+y,-x,z
-x,-y,-z
y,-x+y,-z
x-y,x,-z
x+2/3,y+1/3,z+1/3
-y+2/3,x-y+1/3,z+1/3
-x+y+2/3,-x+1/3,z+1/3
-x+2/3,-y+1/3,-z+1/3
y+2/3,-x+y+1/3,-z+1/3
x-y+2/3,x+1/3,-z+1/3
x+1/3,y+2/3,z+2/3
-y+1/3,x-y+2/3,z+2/3
-x+y+1/3,-x+2/3,z+2/3
-x+1/3,-y+2/3,-z+2/3
y+1/3,-x+y+2/3,-z+2/3
x-y+1/3,x+2/3,-z+2/3

loop_
_atom_site_label
_atom_site_type_symbol
_atom_site_fract_x
_atom_site_fract_y
_atom_site_fract_z
_atom_site_occupancy
_atom_site_U_iso_or_equiv
Mg2 Mg+2 0 0 0.1457 0.11 0.0
O1 O-2 0.308 0.006 0.2491 1 0.0
Mg1 Mg+2 0 0 0.3548 0.1 0.0
Fe1 Fe+2 0 0 0.3548 0.65 0.0
Ti1 Ti+4 0 0 0.3548 0.25 0.0
Fe2 Fe+2 0 0 0.1457 0.31 0.0
Ti2 Ti+4 0 0 0.1457 0.58 0.0
